data_4113680
loop_
_publ_author_name
'Chaomin Li'
'Richard P. Johnson'
'John A. Porco'

_publ_contact_author
;
     John A. Porco, Jr.
        Department of Chemistry and Center for Streamlined Synthesis
    590 Commonwealth Avenue
    Boston, MA 02215
        USA
;
_publ_contact_author_email porco@chem.bu.edu
_publ_section_title
;
 Total Synthesis of the Quinone Epoxide Dimer (+)-Torreyanic Acid:
 Application of a Biomimetic Oxidation/Electrocyclization/Diels-Alder
 Dimerization Cascade1
;
_journal_name_full 'Journal of the American Chemical Society'
_journal_page_first 5095
_journal_page_last 5106
_journal_paper_doi 10.1021/ja021396c
_journal_volume 125
_journal_year 2003
_chemical_formula_sum 'C28 H33 Br O4 Si'
_chemical_formula_weight 541.54
_chemical_name_systematic
; 
 ? 
;
_space_group_IT_number 2
_symmetry_cell_setting triclinic
_symmetry_space_group_name_Hall '-P 1'
_symmetry_space_group_name_H-M 'P -1'
_atom_sites_solution_hydrogens difmap
_atom_sites_solution_primary direct
_atom_sites_solution_secondary difmap
_audit_creation_method SHELXL-97
_cell_angle_alpha 82.927(2)
_cell_angle_beta 89.152(2)
_cell_angle_gamma 73.488(2)
_cell_formula_units_Z 2
_cell_length_a 8.0418(6)
_cell_length_b 11.1920(9)
_cell_length_c 15.8196(12)
_cell_measurement_temperature 173(2)
_cell_volume 1354.41(18)
_computing_cell_refinement SAINT+
_computing_data_collection SMART
_computing_data_reduction SAINT+
_computing_molecular_graphics SHELXTL
_computing_publication_material SHELXTL
_computing_structure_refinement 'SHELXL-97 (Sheldrick, 1997)'
_computing_structure_solution 'SHELXS-97 (Sheldrick, 1990)'
_diffrn_ambient_temperature 173(2)
_diffrn_measured_fraction_theta_full 0.980
_diffrn_measured_fraction_theta_max 0.980
_diffrn_measurement_device_type 'Bruker 1K CCD'
_diffrn_measurement_method '0.3 deg omega & phi scans'
_diffrn_radiation_monochromator graphite
_diffrn_radiation_source 'fine-focus sealed tube'
_diffrn_radiation_type MoK\a
_diffrn_radiation_wavelength 0.71073
_diffrn_reflns_av_R_equivalents 0.0204
_diffrn_reflns_av_sigmaI/netI 0.0232
_diffrn_reflns_limit_h_max 10
_diffrn_reflns_limit_h_min -10
_diffrn_reflns_limit_k_max 14
_diffrn_reflns_limit_k_min -14
_diffrn_reflns_limit_l_max 20
_diffrn_reflns_limit_l_min -21
_diffrn_reflns_number 16036
_diffrn_reflns_theta_full 28.28
_diffrn_reflns_theta_max 28.28
_diffrn_reflns_theta_min 1.91
_exptl_absorpt_coefficient_mu 1.592
_exptl_absorpt_correction_T_max 1
_exptl_absorpt_correction_T_min 0.724859
_exptl_absorpt_correction_type SADABS
_exptl_crystal_colour colorless
_exptl_crystal_density_diffrn 1.328
_exptl_crystal_description block
_exptl_crystal_F_000 564
_exptl_crystal_size_max 0.50
_exptl_crystal_size_mid 0.40
_exptl_crystal_size_min 0.30
_refine_diff_density_max 0.405
_refine_diff_density_min -0.204
_refine_diff_density_rms 0.048
_refine_ls_extinction_method none
_refine_ls_goodness_of_fit_ref 1.005
_refine_ls_hydrogen_treatment isotropic
_refine_ls_matrix_type full
_refine_ls_number_parameters 439
_refine_ls_number_reflns 6601
_refine_ls_number_restraints 0
_refine_ls_restrained_S_all 1.005
_refine_ls_R_factor_all 0.0346
_refine_ls_R_factor_gt 0.0273
_refine_ls_shift/su_max 0.126
_refine_ls_shift/su_mean 0.012
_refine_ls_structure_factor_coef Fsqd
_refine_ls_weighting_details 'calc w=1/[\s^2^(Fo^2^)+(0.0567P)^2^+0.0251P] where P=(Fo^2^+2Fc^2^)/3'
_refine_ls_weighting_scheme calc
_refine_ls_wR_factor_gt 0.0748
_refine_ls_wR_factor_ref 0.0782
_reflns_number_gt 5690
_reflns_number_total 6601
_reflns_threshold_expression >2sigma(I)
_cod_data_source_file ja021396c_1.cif
_cod_data_source_block porco2
_cod_database_code 4113680

loop_
_symmetry_equiv_pos_as_xyz
'x, y, z'
'-x, -y, -z'

loop_
_atom_site_label
_atom_site_type_symbol
_atom_site_fract_x
_atom_site_fract_y
_atom_site_fract_z
_atom_site_U_iso_or_equiv
_atom_site_adp_type
_atom_site_occupancy
_atom_site_symmetry_multiplicity
_atom_site_calc_flag
Br1 Br 0.81518(2) 0.057189(13) 0.147279(10) 0.03407(6) Uani 1 1 d
Si1 Si 1.00707(5) -0.37602(3) 0.29131(2) 0.02315(9) Uani 1 1 d
O1 O 0.81254(14) 0.11217(9) -0.04280(8) 0.0328(2) Uani 1 1 d
O2 O 0.56418(13) -0.25726(9) 0.04797(7) 0.0282(2) Uani 1 1 d
O3 O 0.84870(12) -0.35076(8) 0.02458(6) 0.0239(2) Uani 1 1 d
O4 O 0.95017(12) -0.29428(9) 0.19657(6) 0.0254(2) Uani 1 1 d
C1 C 0.77384(17) 0.01474(12) -0.02440(9) 0.0237(3) Uani 1 1 d
C2 C 0.77637(17) -0.04336(12) 0.06605(9) 0.0226(3) Uani 1 1 d
C3 C 0.75885(16) -0.15782(12) 0.08860(9) 0.0211(2) Uani 1 1 d
C4 C 0.72057(17) -0.23279(12) 0.02107(9) 0.0219(3) Uani 1 1 d
C5 C 0.70148(18) -0.16617(13) -0.06844(9) 0.0251(3) Uani 1 1 d
H5 H 0.673(2) -0.2114(16) -0.1101(11) 0.028(4) Uiso 1 1 d
C6 C 0.72470(17) -0.05298(13) -0.09039(9) 0.0246(3) Uani 1 1 d
C7 C 0.7060(2) 0.01237(15) -0.18064(10) 0.0330(3) Uani 1 1 d
HCB H 0.597(3) 0.0776(18) -0.1862(12) 0.036(5) Uiso 1 1 d
H7A H 0.794(3) 0.056(2) -0.1883(13) 0.046(5) Uiso 1 1 d
C8 C 0.7220(3) -0.07404(19) -0.24682(12) 0.0480(4) Uani 1 1 d
H8 H 0.833(4) -0.138(3) -0.2486(18) 0.081(8) Uiso 1 1 d
C9 C 0.5981(4) -0.0715(3) -0.30085(14) 0.0710(7) Uani 1 1 d
H9B H 0.625(4) -0.132(3) -0.3448(19) 0.081(8) Uiso 1 1 d
H9A H 0.477(4) -0.004(3) -0.300(2) 0.099(10) Uiso 1 1 d
C10 C 0.5093(2) -0.34558(16) 0.00608(13) 0.0373(4) Uani 1 1 d
H10C H 0.403(3) -0.352(2) 0.0269(16) 0.065(7) Uiso 1 1 d
H10B H 0.495(5) -0.321(3) -0.058(2) 0.113(11) Uiso 1 1 d
H1OA H 0.599(4) -0.431(3) 0.0159(18) 0.085(8) Uiso 1 1 d
C11 C 1.01929(19) -0.34349(14) 0.00147(11) 0.0295(3) Uani 1 1 d
H11C H 1.063(3) -0.2952(19) 0.0390(13) 0.040(5) Uiso 1 1 d
H11B H 1.092(2) -0.4278(19) 0.0074(12) 0.035(5) Uiso 1 1 d
H11A H 1.019(3) -0.308(2) -0.0541(15) 0.053(6) Uiso 1 1 d
C12 C 0.77377(18) -0.22202(13) 0.17880(9) 0.0250(3) Uani 1 1 d
H12B H 0.698(2) -0.2732(17) 0.1861(12) 0.032(4) Uiso 1 1 d
H12A H 0.740(2) -0.1602(16) 0.2182(11) 0.026(4) Uiso 1 1 d
C13 C 1.25088(19) -0.44156(14) 0.29006(10) 0.0324(3) Uani 1 1 d
C14 C 1.3193(3) -0.5075(2) 0.37823(14) 0.0521(5) Uani 1 1 d
H14C H 1.445(3) -0.542(2) 0.3763(16) 0.068(7) Uiso 1 1 d
H14B H 1.288(3) -0.444(2) 0.4214(17) 0.064(7) Uiso 1 1 d
H14A H 1.268(3) -0.574(2) 0.3963(17) 0.067(7) Uiso 1 1 d
C15 C 1.2934(3) -0.5372(2) 0.22489(14) 0.0472(4) Uani 1 1 d
H15B H 1.246(3) -0.609(2) 0.2431(16) 0.065(7) Uiso 1 1 d
H15A H 1.413(3) -0.573(2) 0.2221(15) 0.058(6) Uiso 1 1 d
H15C H 1.243(3) -0.495(2) 0.1662(15) 0.053(6) Uiso 1 1 d
C16 C 1.3417(3) -0.3405(2) 0.26169(18) 0.0516(5) Uani 1 1 d
H16A H 1.318(3) -0.283(2) 0.3039(14) 0.047(6) Uiso 1 1 d
H16C H 1.293(3) -0.296(2) 0.2066(18) 0.071(8) Uiso 1 1 d
H16B H 1.467(3) -0.386(2) 0.2557(16) 0.065(7) Uiso 1 1 d
C17 C 0.9181(2) -0.26437(13) 0.37117(9) 0.0293(3) Uani 1 1 d
C18 C 0.7801(2) -0.27305(16) 0.42340(10) 0.0366(3) Uani 1 1 d
H18 H 0.729(2) -0.3411(18) 0.4237(12) 0.036(5) Uiso 1 1 d
C19 C 0.7038(3) -0.18019(18) 0.47471(12) 0.0488(5) Uani 1 1 d
H19 H 0.605(3) -0.193(2) 0.5115(15) 0.058(6) Uiso 1 1 d
C20 C 0.7645(3) -0.07613(18) 0.47362(12) 0.0524(5) Uani 1 1 d
H20 H 0.706(3) -0.013(3) 0.5094(18) 0.072(8) Uiso 1 1 d
C21 C 0.8984(3) -0.06401(16) 0.42217(12) 0.0495(5) Uani 1 1 d
H21 H 0.939(3) 0.012(2) 0.4211(15) 0.061(7) Uiso 1 1 d
C22 C 0.9757(3) -0.15664(15) 0.37104(11) 0.0385(4) Uani 1 1 d
H22 H 1.070(3) -0.148(2) 0.3349(14) 0.047(6) Uiso 1 1 d
C23 C 0.90909(18) -0.51054(12) 0.30405(9) 0.0255(3) Uani 1 1 d
C24 C 0.9047(2) -0.58343(14) 0.38220(11) 0.0319(3) Uani 1 1 d
H24 H 0.943(2) -0.5645(17) 0.4333(13) 0.035(5) Uiso 1 1 d
C25 C 0.8446(2) -0.68908(15) 0.38740(12) 0.0383(4) Uani 1 1 d
H25 H 0.838(3) -0.738(2) 0.4398(13) 0.043(5) Uiso 1 1 d
C26 C 0.7867(2) -0.72345(15) 0.31455(13) 0.0393(4) Uani 1 1 d
H26 H 0.750(3) -0.798(2) 0.3186(13) 0.048(5) Uiso 1 1 d
C27 C 0.7904(2) -0.65313(14) 0.23645(12) 0.0349(3) Uani 1 1 d
H27 H 0.743(3) -0.6730(18) 0.1842(13) 0.039(5) Uiso 1 1 d
C28 C 0.85079(19) -0.54756(13) 0.23112(10) 0.0287(3) Uani 1 1 d
H28 H 0.848(2) -0.4982(17) 0.1768(12) 0.028(4) Uiso 1 1 d

loop_
_atom_site_aniso_label
_atom_site_aniso_U_11
_atom_site_aniso_U_22
_atom_site_aniso_U_33
_atom_site_aniso_U_23
_atom_site_aniso_U_13
_atom_site_aniso_U_12
Br1 0.03763(9) 0.02881(9) 0.04053(10) -0.01848(6) -0.00067(6) -0.01108(6)
Si1 0.02558(19) 0.02107(17) 0.02214(19) -0.00198(14) -0.00098(14) -0.00580(14)
O1 0.0325(5) 0.0197(4) 0.0463(7) -0.0008(4) 0.0010(5) -0.0091(4)
O2 0.0242(5) 0.0293(5) 0.0363(6) -0.0116(4) 0.0040(4) -0.0128(4)
O3 0.0230(5) 0.0164(4) 0.0327(5) -0.0059(4) 0.0021(4) -0.0050(3)
O4 0.0248(5) 0.0252(5) 0.0232(5) -0.0010(4) -0.0003(4) -0.0029(4)
C1 0.0187(6) 0.0173(5) 0.0335(7) -0.0034(5) 0.0004(5) -0.0023(5)
C2 0.0201(6) 0.0201(6) 0.0285(7) -0.0096(5) -0.0010(5) -0.0042(5)
C3 0.0184(6) 0.0191(6) 0.0247(7) -0.0064(5) 0.0008(5) -0.0022(5)
C4 0.0218(6) 0.0173(5) 0.0276(7) -0.0052(5) 0.0000(5) -0.0063(5)
C5 0.0262(7) 0.0240(6) 0.0254(7) -0.0070(5) -0.0024(5) -0.0058(5)
C6 0.0230(6) 0.0229(6) 0.0252(7) -0.0019(5) -0.0012(5) -0.0027(5)
C7 0.0323(8) 0.0330(7) 0.0291(8) 0.0044(6) -0.0019(6) -0.0052(6)
C8 0.0625(12) 0.0477(10) 0.0269(9) -0.0007(7) 0.0071(8) -0.0066(9)
C9 0.103(2) 0.0833(18) 0.0296(11) -0.0114(11) -0.0026(11) -0.0283(16)
C10 0.0320(8) 0.0312(8) 0.0566(11) -0.0152(7) 0.0019(7) -0.0174(7)
C11 0.0256(7) 0.0237(7) 0.0387(9) -0.0073(6) 0.0073(6) -0.0050(5)
C12 0.0242(6) 0.0245(6) 0.0241(7) -0.0037(5) 0.0016(5) -0.0033(5)
C13 0.0268(7) 0.0303(7) 0.0371(8) 0.0018(6) -0.0020(6) -0.0059(6)
C14 0.0350(10) 0.0623(13) 0.0478(11) 0.0114(10) -0.0107(8) -0.0031(9)
C15 0.0316(9) 0.0486(10) 0.0567(12) -0.0144(9) 0.0047(8) -0.0007(8)
C16 0.0353(10) 0.0453(10) 0.0750(15) 0.0013(10) 0.0037(9) -0.0168(8)
C17 0.0376(8) 0.0244(6) 0.0234(7) -0.0030(5) -0.0060(6) -0.0044(6)
C18 0.0449(9) 0.0321(8) 0.0291(8) -0.0051(6) 0.0008(7) -0.0043(7)
C19 0.0585(12) 0.0444(10) 0.0345(10) -0.0101(8) 0.0070(8) 0.0017(9)
C20 0.0802(15) 0.0341(9) 0.0321(9) -0.0139(7) -0.0085(9) 0.0058(9)
C21 0.0819(14) 0.0280(8) 0.0370(10) -0.0079(7) -0.0161(9) -0.0107(9)
C22 0.0543(10) 0.0299(8) 0.0325(8) -0.0047(6) -0.0079(8) -0.0130(7)
C23 0.0252(6) 0.0216(6) 0.0284(7) -0.0028(5) 0.0008(5) -0.0046(5)
C24 0.0352(8) 0.0290(7) 0.0305(8) -0.0016(6) -0.0009(6) -0.0081(6)
C25 0.0430(9) 0.0275(7) 0.0419(9) 0.0053(7) 0.0034(7) -0.0101(7)
C26 0.0381(9) 0.0243(7) 0.0570(11) -0.0054(7) 0.0035(7) -0.0112(6)
C27 0.0334(8) 0.0273(7) 0.0452(9) -0.0133(7) -0.0013(7) -0.0069(6)
C28 0.0305(7) 0.0243(6) 0.0301(8) -0.0062(6) 0.0006(6) -0.0047(5)

loop_
_atom_type_symbol
_atom_type_description
_atom_type_scat_dispersion_real
_atom_type_scat_dispersion_imag
_atom_type_scat_source
C C 0.0033 0.0016 'International Tables Vol C Tables 4.2.6.8 and 6.1.1.4'
H H 0.0000 0.0000 'International Tables Vol C Tables 4.2.6.8 and 6.1.1.4'
O O 0.0106 0.0060 'International Tables Vol C Tables 4.2.6.8 and 6.1.1.4'
Si Si 0.0817 0.0704 'International Tables Vol C Tables 4.2.6.8 and 6.1.1.4'
Br Br -0.2901 2.4595 'International Tables Vol C Tables 4.2.6.8 and 6.1.1.4'

loop_
_geom_angle_atom_site_label_1
_geom_angle_atom_site_label_2
_geom_angle_atom_site_label_3
_geom_angle
O4 Si1 C17 105.94(6)
O4 Si1 C23 109.00(6)
C17 Si1 C23 110.90(7)
O4 Si1 C13 105.66(6)
C17 Si1 C13 116.45(7)
C23 Si1 C13 108.55(6)
C4 O2 C10 116.98(12)
C4 O3 C11 114.62(10)
C12 O4 Si1 120.12(9)
O1 C1 C6 121.81(13)
O1 C1 C2 121.40(13)
C6 C1 C2 116.79(11)
C3 C2 C1 123.58(12)
C3 C2 Br1 122.08(11)
C1 C2 Br1 114.30(9)
C2 C3 C12 124.55(13)
C2 C3 C4 120.01(12)
C12 C3 C4 115.44(11)
O2 C4 O3 106.96(10)
O2 C4 C5 110.86(11)
O3 C4 C5 110.01(11)
O2 C4 C3 103.36(11)
O3 C4 C3 110.36(10)
C5 C4 C3 114.85(11)
C6 C5 C4 124.40(13)
C5 C6 C1 119.83(13)
C5 C6 C7 123.78(14)
C1 C6 C7 116.38(12)
C8 C7 C6 113.87(13)
C9 C8 C7 125.1(2)
O4 C12 C3 108.90(11)
C14 C13 C16 109.71(17)
C14 C13 C15 109.61(16)
C16 C13 C15 107.42(17)
C14 C13 Si1 109.92(12)
C16 C13 Si1 112.63(12)
C15 C13 Si1 107.46(11)
C18 C17 C22 117.23(15)
C18 C17 Si1 123.03(12)
C22 C17 Si1 119.15(13)
C17 C18 C19 121.50(17)
C20 C19 C18 119.8(2)
C21 C20 C19 120.13(18)
C20 C21 C22 120.41(18)
C21 C22 C17 120.93(19)
C24 C23 C28 117.72(13)
C24 C23 Si1 123.20(12)
C28 C23 Si1 118.84(11)
C25 C24 C23 121.22(16)
C26 C25 C24 120.04(15)
C25 C26 C27 119.83(15)
C26 C27 C28 120.19(16)
C27 C28 C23 121.00(14)

loop_
_geom_bond_atom_site_label_1
_geom_bond_atom_site_label_2
_geom_bond_distance
Br1 C2 1.8929(13)
Si1 O4 1.6545(10)
Si1 C17 1.8769(16)
Si1 C23 1.8769(14)
Si1 C13 1.8888(15)
O1 C1 1.2176(16)
O2 C4 1.4103(16)
O2 C10 1.4244(19)
O3 C4 1.4207(15)
O3 C11 1.4366(17)
O4 C12 1.4314(16)
C1 C6 1.483(2)
C1 C2 1.495(2)
C2 C3 1.3329(18)
C3 C12 1.5067(19)
C3 C4 1.5223(18)
C4 C5 1.5053(19)
C5 C6 1.3359(19)
C6 C7 1.511(2)
C7 C8 1.491(3)
C8 C9 1.314(3)
C13 C14 1.527(2)
C13 C16 1.532(2)
C13 C15 1.542(3)
C17 C18 1.392(2)
C17 C22 1.409(2)
C18 C19 1.395(2)
C19 C20 1.383(3)
C20 C21 1.367(3)
C21 C22 1.393(3)
C23 C24 1.401(2)
C23 C28 1.402(2)
C24 C25 1.392(2)
C25 C26 1.385(3)
C26 C27 1.385(3)
C27 C28 1.392(2)
